data_7204849
loop_
_publ_author_name
'Suksangpanya, Unchulee'
'Blake, Alexander J.'
'Hubberstey, Peter'
'Wilson, Claire'

_publ_section_title
;
 Hydrogen-bonded binding of DNA pyrimidine bases to copper(ii) cations
 co-ordinated by polymethylene linked bis(amidino-O-alkylurea) ligands
 to form supramolecular architectures
;
_journal_issue 15
_journal_name_full CrystEngComm
_journal_page_first 70
_journal_paper_doi 10.1039/b401599a
_journal_volume 6
_journal_year 2004
_chemical_formula_sum 'C16 H28 B2 Cu F8 N14 O4'
_chemical_formula_weight 717.68
_chemical_name_common (CuLm).2(BF4).2(Cytosine)
_chemical_name_systematic
;
?
;
_space_group_IT_number 2
_symmetry_cell_setting triclinic
_symmetry_space_group_name_Hall '-P 1'
_symmetry_space_group_name_H-M 'P -1'
_atom_sites_solution_hydrogens geom
_atom_sites_solution_primary direct
_atom_sites_solution_secondary difmap
_audit_creation_method SHELXL-97
_cell_angle_alpha 95.190(5)
_cell_angle_beta 99.573(4)
_cell_angle_gamma 101.294(5)
_cell_formula_units_Z 2
_cell_length_a 7.182(2)
_cell_length_b 12.055(3)
_cell_length_c 16.888(4)
_cell_measurement_reflns_used 1346
_cell_measurement_temperature 150(2)
_cell_measurement_theta_max 23.52
_cell_measurement_theta_min 2.25
_cell_volume 1402.4(6)
_computing_cell_refinement 'Bruker SMART'
_computing_data_collection 'Bruker SMART'
_computing_data_reduction 'Bruker SHELXTL'
_computing_molecular_graphics 'Bruker SHELXTL'
_computing_publication_material 'Bruker SHELXTL'
_computing_structure_refinement 'Bruker SHELXTL'
_computing_structure_solution 'Bruker SHELXTL'
_diffrn_ambient_temperature 150(2)
_diffrn_measured_fraction_theta_full 0.929
_diffrn_measured_fraction_theta_max 0.846
_diffrn_measurement_device_type 'CCD area detector'
_diffrn_measurement_method Omega
_diffrn_radiation_monochromator graphite
_diffrn_radiation_source 'fine-focus sealed tube'
_diffrn_radiation_type MoK\a
_diffrn_radiation_wavelength 0.71073
_diffrn_reflns_av_R_equivalents 0.058
_diffrn_reflns_av_sigmaI/netI 0.1540
_diffrn_reflns_limit_h_max 9
_diffrn_reflns_limit_h_min -9
_diffrn_reflns_limit_k_max 15
_diffrn_reflns_limit_k_min -11
_diffrn_reflns_limit_l_max 16
_diffrn_reflns_limit_l_min -22
_diffrn_reflns_number 8628
_diffrn_reflns_theta_full 27.50
_diffrn_reflns_theta_max 28.65
_diffrn_reflns_theta_min 1.74
_diffrn_standards_decay_% 3
_exptl_absorpt_coefficient_mu 0.886
_exptl_absorpt_correction_T_max 0.956
_exptl_absorpt_correction_T_min 0.807
_exptl_absorpt_correction_type multi-scan
_exptl_crystal_colour Pink
_exptl_crystal_density_diffrn 1.700
_exptl_crystal_density_method 'not measured'
_exptl_crystal_description 'Rectangular plate'
_exptl_crystal_F_000 730
_exptl_crystal_size_max 0.12
_exptl_crystal_size_mid 0.06
_exptl_crystal_size_min 0.03
_refine_diff_density_max 0.526
_refine_diff_density_min -0.437
_refine_diff_density_rms 0.100
_refine_ls_extinction_method none
_refine_ls_goodness_of_fit_ref 0.861
_refine_ls_hydrogen_treatment constr
_refine_ls_matrix_type full
_refine_ls_number_parameters 406
_refine_ls_number_reflns 6098
_refine_ls_number_restraints 0
_refine_ls_restrained_S_all 0.861
_refine_ls_R_factor_all 0.1275
_refine_ls_R_factor_gt 0.0564
_refine_ls_shift/su_max 0.001
_refine_ls_shift/su_mean 0.000
_refine_ls_structure_factor_coef Fsqd
_refine_ls_weighting_details 'calc w=1/[\s^2^(Fo^2^)+(0.0405P)^2^] where P=(Fo^2^+2Fc^2^)/3'
_refine_ls_weighting_scheme calc
_refine_ls_wR_factor_gt 0.1008
_refine_ls_wR_factor_ref 0.1200
_reflns_number_gt 3087
_reflns_number_total 6102
_reflns_threshold_expression >2sigma(I)
_cod_data_source_file b401599a.txt
_cod_data_source_block CUN4CY
_cod_depositor_comments
;
The following automatic conversions were performed:
'_symmetry_cell_setting' value 'Triclinic' changed to 'triclinic'
according to '/home/saulius/struct/CIF-dictionaries/cif_core.dic'
dictionary named 'cif_core.dic' version 2.4.1 from
2010-06-29.

'_exptl_absorpt_correction_type' value 'Multi-scan' changed
to 'multi-scan' according to
'/home/saulius/struct/CIF-dictionaries/cif_core.dic' dictionary named
'cif_core.dic' version 2.4.1 from 2010-06-29.

Automatic conversion script
Id: cif_fix_enum 1527 2010-12-29 10:47:43Z saulius 
;
_cod_original_sg_symbol_H-M P-1
_cod_database_code 7204849

loop_
_symmetry_equiv_pos_as_xyz
'x, y, z'
'-x, -y, -z'

loop_
_atom_site_label
_atom_site_type_symbol
_atom_site_fract_x
_atom_site_fract_y
_atom_site_fract_z
_atom_site_U_iso_or_equiv
_atom_site_adp_type
_atom_site_occupancy
_atom_site_symmetry_multiplicity
_atom_site_calc_flag
_atom_site_refinement_flags
_atom_site_disorder_assembly
_atom_site_disorder_group
Cu Cu 0.00480(9) 0.08718(5) 0.30500(3) 0.02175(16) Uani 1 1 d . . .
C101 C -0.0181(7) -0.1237(4) 0.2075(3) 0.0258(11) Uani 1 1 d . . .
H10A H 0.1000 -0.1170 0.1837 0.031 Uiso 1 1 calc R . .
H10B H -0.1180 -0.1873 0.1751 0.031 Uiso 1 1 calc R . .
N102 N -0.0875(5) -0.0174(3) 0.2052(2) 0.0214(9) Uani 1 1 d . . .
C103 C -0.1563(7) 0.0067(4) 0.1347(3) 0.0219(10) Uani 1 1 d . . .
N104 N -0.2214(5) 0.1065(3) 0.1257(2) 0.0247(9) Uani 1 1 d . . .
H104 H -0.3003 0.1075 0.0801 0.030 Uiso 1 1 calc R . .
C105 C -0.1771(7) 0.2038(4) 0.1798(3) 0.0252(11) Uani 1 1 d . . .
N106 N -0.0862(5) 0.2093(3) 0.2528(2) 0.0218(9) Uani 1 1 d . . .
H106 H -0.0624 0.2760 0.2827 0.026 Uiso 1 1 calc R . .
N131 N -0.1778(6) -0.0591(3) 0.0647(2) 0.0311(10) Uani 1 1 d . . .
H13A H -0.1437 -0.1254 0.0640 0.037 Uiso 1 1 calc R . .
H13B H -0.2260 -0.0364 0.0191 0.037 Uiso 1 1 calc R . .
O151 O -0.2467(5) 0.2859(2) 0.14511(18) 0.0295(8) Uani 1 1 d . . .
C152 C -0.2018(7) 0.3987(3) 0.1907(3) 0.0303(12) Uani 1 1 d . . .
H15A H -0.2611 0.4506 0.1584 0.045 Uiso 1 1 calc R . .
H15B H -0.0613 0.4269 0.2036 0.045 Uiso 1 1 calc R . .
H15C H -0.2526 0.3949 0.2410 0.045 Uiso 1 1 calc R . .
C201 C 0.0264(7) -0.1480(4) 0.2947(3) 0.0265(11) Uani 1 1 d . . .
H20A H -0.0919 -0.1918 0.3094 0.032 Uiso 1 1 calc R . .
H20B H 0.1257 -0.1948 0.3003 0.032 Uiso 1 1 calc R . .
N202 N 0.0969(5) -0.0405(3) 0.3497(2) 0.0211(9) Uani 1 1 d . . .
C203 C 0.1743(6) -0.0468(4) 0.4232(3) 0.0226(11) Uani 1 1 d . . .
N204 N 0.2272(5) 0.0489(3) 0.4815(2) 0.0232(9) Uani 1 1 d . . .
H204 H 0.2900 0.0400 0.5291 0.028 Uiso 1 1 calc R . .
C205 C 0.1927(7) 0.1543(4) 0.4730(3) 0.0222(11) Uani 1 1 d . . .
N206 N 0.1077(5) 0.1828(3) 0.4083(2) 0.0213(9) Uani 1 1 d . . .
H206 H 0.0939 0.2539 0.4103 0.026 Uiso 1 1 calc R . .
N231 N 0.2121(5) -0.1421(3) 0.4525(2) 0.0266(9) Uani 1 1 d . . .
H23A H 0.1834 -0.2071 0.4204 0.032 Uiso 1 1 calc R . .
H23B H 0.2654 -0.1392 0.5037 0.032 Uiso 1 1 calc R . .
O251 O 0.2624(5) 0.2230(2) 0.54316(18) 0.0293(8) Uani 1 1 d . . .
C252 C 0.2292(7) 0.3365(4) 0.5471(3) 0.0323(12) Uani 1 1 d . . .
H25A H 0.2864 0.3775 0.6012 0.048 Uiso 1 1 calc R . .
H25B H 0.0898 0.3333 0.5364 0.048 Uiso 1 1 calc R . .
H25C H 0.2887 0.3763 0.5065 0.048 Uiso 1 1 calc R . .
N14 N 0.4904(6) 0.7476(3) 0.2757(2) 0.0364(11) Uani 1 1 d . . .
H14A H 0.5251 0.8165 0.3029 0.044 Uiso 1 1 calc R . .
H14B H 0.4943 0.6875 0.3014 0.044 Uiso 1 1 calc R . .
C14 C 0.4316(7) 0.7342(4) 0.1952(3) 0.0291(12) Uani 1 1 d . . .
C15 C 0.3727(9) 0.6251(4) 0.1506(3) 0.0514(17) Uani 1 1 d . . .
H15 H 0.3685 0.5580 0.1764 0.062 Uiso 1 1 calc R . .
C16 C 0.3223(11) 0.6199(5) 0.0696(3) 0.074(2) Uani 1 1 d . . .
H16 H 0.2866 0.5479 0.0370 0.089 Uiso 1 1 calc R . .
N11 N 0.3222(8) 0.7155(3) 0.0346(3) 0.0571(15) Uani 1 1 d . . .
H11 H 0.2910 0.7095 -0.0185 0.069 Uiso 1 1 calc R . .
O12 O 0.3552(5) 0.9062(3) 0.04269(19) 0.0341(8) Uani 1 1 d . . .
C12 C 0.3684(7) 0.8218(4) 0.0780(3) 0.0274(11) Uani 1 1 d . . .
N13 N 0.4292(5) 0.8296(3) 0.1599(2) 0.0252(9) Uani 1 1 d . . .
N24 N 0.5416(6) 0.3434(3) 0.3875(2) 0.0365(11) Uani 1 1 d . . .
H24A H 0.6057 0.3542 0.4377 0.044 Uiso 1 1 calc R . .
H24B H 0.4973 0.3995 0.3665 0.044 Uiso 1 1 calc R . .
C24 C 0.5117(7) 0.2422(4) 0.3434(3) 0.0250(11) Uani 1 1 d . . .
C25 C 0.4097(7) 0.2249(4) 0.2619(3) 0.0252(11) Uani 1 1 d . . .
H25 H 0.3531 0.2825 0.2390 0.030 Uiso 1 1 calc R . .
C26 C 0.3970(7) 0.1232(4) 0.2187(3) 0.0272(11) Uani 1 1 d . . .
H26 H 0.3333 0.1089 0.1636 0.033 Uiso 1 1 calc R . .
N21 N 0.4736(5) 0.0414(3) 0.2528(2) 0.0224(9) Uani 1 1 d . . .
H21 H 0.4679 -0.0234 0.2231 0.027 Uiso 1 1 calc R . .
O22 O 0.6238(5) -0.0232(3) 0.36258(18) 0.0324(8) Uani 1 1 d . . .
C22 C 0.5613(6) 0.0574(4) 0.3337(3) 0.0234(10) Uani 1 1 d . . .
N23 N 0.5828(5) 0.1598(3) 0.3787(2) 0.0226(9) Uani 1 1 d . . .
B1 B 0.2025(10) 0.3130(5) 0.0519(4) 0.0380(16) Uani 1 1 d . . .
F11 F 0.3912(5) 0.3659(3) 0.0810(2) 0.0739(11) Uani 1 1 d . . .
F12 F 0.1655(6) 0.3001(3) -0.03053(19) 0.0737(12) Uani 1 1 d . . .
F13 F 0.1620(5) 0.2060(3) 0.07743(19) 0.0675(11) Uani 1 1 d . . .
F14 F 0.0857(5) 0.3783(3) 0.0810(2) 0.0766(12) Uani 1 1 d . . .
B2 B 0.8170(9) 0.4675(5) 0.6276(3) 0.0341(15) Uani 1 1 d . . .
F21 F 0.7401(6) 0.4153(3) 0.5507(2) 0.0859(13) Uani 1 1 d . . .
F22 F 0.9238(5) 0.4001(2) 0.6671(2) 0.0585(9) Uani 1 1 d . . .
F23 F 0.6665(5) 0.4813(2) 0.6686(2) 0.0545(9) Uani 1 1 d . . .
F24 F 0.9302(4) 0.5741(2) 0.62545(17) 0.0425(8) Uani 1 1 d . . .

loop_
_atom_site_aniso_label
_atom_site_aniso_U_11
_atom_site_aniso_U_22
_atom_site_aniso_U_33
_atom_site_aniso_U_23
_atom_site_aniso_U_13
_atom_site_aniso_U_12
Cu 0.0264(3) 0.0238(3) 0.0145(3) 0.0020(2) -0.0003(2) 0.0077(2)
C101 0.035(3) 0.022(2) 0.020(3) 0.003(2) -0.001(2) 0.010(2)
N102 0.028(2) 0.021(2) 0.015(2) 0.0022(17) 0.0017(17) 0.0077(17)
C103 0.025(3) 0.020(2) 0.021(3) 0.002(2) 0.006(2) 0.004(2)
N104 0.031(2) 0.023(2) 0.018(2) 0.0004(17) -0.0056(18) 0.0084(17)
C105 0.025(3) 0.033(3) 0.020(3) 0.004(2) 0.003(2) 0.011(2)
N106 0.027(2) 0.022(2) 0.015(2) 0.0006(17) -0.0013(17) 0.0079(17)
N131 0.051(3) 0.026(2) 0.017(2) 0.0007(18) -0.001(2) 0.016(2)
O151 0.043(2) 0.0234(17) 0.0204(17) 0.0022(15) -0.0047(16) 0.0129(15)
C152 0.051(3) 0.021(2) 0.022(3) 0.006(2) 0.002(2) 0.017(2)
C201 0.035(3) 0.023(2) 0.022(3) 0.002(2) -0.002(2) 0.013(2)
N202 0.025(2) 0.020(2) 0.017(2) 0.0006(17) -0.0017(17) 0.0070(17)
C203 0.022(3) 0.022(2) 0.027(3) 0.007(2) 0.007(2) 0.007(2)
N204 0.033(2) 0.025(2) 0.0114(19) 0.0038(17) -0.0027(17) 0.0104(18)
C205 0.023(3) 0.025(3) 0.017(2) -0.001(2) 0.003(2) 0.003(2)
N206 0.029(2) 0.0180(19) 0.016(2) 0.0026(17) -0.0019(18) 0.0089(17)
N231 0.034(2) 0.026(2) 0.018(2) 0.0027(18) -0.0043(18) 0.0090(18)
O251 0.043(2) 0.0223(17) 0.0195(17) -0.0018(14) -0.0023(16) 0.0087(15)
C252 0.047(3) 0.027(3) 0.020(3) -0.003(2) -0.002(2) 0.008(2)
N14 0.056(3) 0.031(2) 0.019(2) 0.0031(19) -0.004(2) 0.010(2)
C14 0.035(3) 0.030(3) 0.021(3) 0.000(2) 0.000(2) 0.012(2)
C15 0.099(5) 0.024(3) 0.028(3) 0.008(2) -0.002(3) 0.012(3)
C16 0.157(7) 0.030(3) 0.026(3) -0.001(3) -0.001(4) 0.016(4)
N11 0.117(5) 0.026(2) 0.021(2) 0.002(2) -0.004(3) 0.012(3)
O12 0.048(2) 0.0308(19) 0.0234(19) 0.0086(16) -0.0002(17) 0.0125(17)
C12 0.033(3) 0.027(3) 0.022(3) 0.006(2) 0.003(2) 0.005(2)
N13 0.032(2) 0.026(2) 0.017(2) 0.0023(17) 0.0001(18) 0.0088(18)
N24 0.051(3) 0.031(2) 0.026(2) 0.001(2) -0.001(2) 0.013(2)
C24 0.024(3) 0.027(3) 0.023(3) 0.004(2) 0.005(2) 0.003(2)
C25 0.030(3) 0.030(3) 0.019(3) 0.012(2) -0.001(2) 0.013(2)
C26 0.028(3) 0.031(3) 0.023(3) 0.009(2) 0.001(2) 0.008(2)
N21 0.030(2) 0.021(2) 0.016(2) 0.0016(17) 0.0002(17) 0.0077(17)
O22 0.047(2) 0.0340(19) 0.0176(18) 0.0054(16) -0.0019(16) 0.0184(17)
C22 0.021(3) 0.036(3) 0.015(2) 0.007(2) 0.004(2) 0.008(2)
N23 0.025(2) 0.025(2) 0.018(2) 0.0049(17) 0.0022(17) 0.0062(18)
B1 0.054(5) 0.025(3) 0.033(4) -0.001(3) 0.001(3) 0.011(3)
F11 0.044(2) 0.061(2) 0.108(3) -0.005(2) -0.003(2) 0.0119(18)
F12 0.133(4) 0.056(2) 0.0327(19) 0.0027(17) -0.001(2) 0.038(2)
F13 0.104(3) 0.050(2) 0.043(2) 0.0084(18) 0.003(2) 0.011(2)
F14 0.070(3) 0.059(2) 0.098(3) -0.025(2) 0.036(2) 0.0060(19)
B2 0.047(4) 0.031(3) 0.021(3) -0.002(3) 0.000(3) 0.006(3)
F21 0.116(4) 0.075(2) 0.037(2) -0.0205(19) -0.007(2) -0.018(2)
F22 0.065(2) 0.0378(17) 0.084(3) 0.0230(18) 0.015(2) 0.0280(17)
F23 0.068(2) 0.0470(19) 0.066(2) 0.0288(17) 0.0288(19) 0.0298(17)
F24 0.054(2) 0.0288(15) 0.0382(17) 0.0077(14) -0.0048(15) 0.0025(14)

loop_
_atom_type_symbol
_atom_type_description
_atom_type_scat_dispersion_real
_atom_type_scat_dispersion_imag
_atom_type_scat_source
C C 0.0033 0.0016 'International Tables Vol C Tables 4.2.6.8 and 6.1.1.4'
H H 0.0000 0.0000 'International Tables Vol C Tables 4.2.6.8 and 6.1.1.4'
B B 0.0013 0.0007 'International Tables Vol C Tables 4.2.6.8 and 6.1.1.4'
N N 0.0061 0.0033 'International Tables Vol C Tables 4.2.6.8 and 6.1.1.4'
O O 0.0106 0.0060 'International Tables Vol C Tables 4.2.6.8 and 6.1.1.4'
F F 0.0171 0.0103 'International Tables Vol C Tables 4.2.6.8 and 6.1.1.4'
Cu Cu 0.3201 1.2651 'International Tables Vol C Tables 4.2.6.8 and 6.1.1.4'

loop_
_geom_angle_atom_site_label_1
_geom_angle_atom_site_label_2
_geom_angle_atom_site_label_3
_geom_angle
_geom_angle_site_symmetry_1
_geom_angle_site_symmetry_3
_geom_angle_publ_flag
N102 Cu N206 175.46(16) . . ?
N102 Cu N106 90.96(15) . . ?
N206 Cu N106 93.50(14) . . ?
N102 Cu N202 85.30(14) . . ?
N206 Cu N202 90.22(15) . . ?
N106 Cu N202 175.91(15) . . ?
N102 C101 C201 109.6(3) . . ?
N102 C101 H10A 109.7 . . ?
C201 C101 H10A 109.7 . . ?
N102 C101 H10B 109.7 . . ?
C201 C101 H10B 109.7 . . ?
H10A C101 H10B 108.2 . . ?
C103 N102 C101 116.8(4) . . ?
C103 N102 Cu 127.3(3) . . ?
C101 N102 Cu 113.4(3) . . ?
N102 C103 N131 125.7(4) . . ?
N102 C103 N104 121.4(4) . . ?
N131 C103 N104 112.9(4) . . ?
C105 N104 C103 127.4(4) . . ?
C105 N104 H104 116.3 . . ?
C103 N104 H104 116.3 . . ?
N106 C105 O151 127.5(4) . . ?
N106 C105 N104 123.0(4) . . ?
O151 C105 N104 109.5(4) . . ?
C105 N106 Cu 127.5(3) . . ?
C105 N106 H106 116.2 . . ?
Cu N106 H106 116.2 . . ?
C103 N131 H13A 120.0 . . ?
C103 N131 H13B 120.0 . . ?
H13A N131 H13B 120.0 . . ?
C105 O151 C152 117.9(3) . . ?
O151 C152 H15A 109.5 . . ?
O151 C152 H15B 109.5 . . ?
H15A C152 H15B 109.5 . . ?
O151 C152 H15C 109.5 . . ?
H15A C152 H15C 109.5 . . ?
H15B C152 H15C 109.5 . . ?
N202 C201 C101 110.2(3) . . ?
N202 C201 H20A 109.6 . . ?
C101 C201 H20A 109.6 . . ?
N202 C201 H20B 109.6 . . ?
C101 C201 H20B 109.6 . . ?
H20A C201 H20B 108.1 . . ?
C203 N202 C201 117.4(4) . . ?
C203 N202 Cu 128.6(3) . . ?
C201 N202 Cu 112.5(3) . . ?
N202 C203 N231 125.6(4) . . ?
N202 C203 N204 121.3(4) . . ?
N231 C203 N204 113.1(4) . . ?
C205 N204 C203 127.2(4) . . ?
C205 N204 H204 116.4 . . ?
C203 N204 H204 116.4 . . ?
N206 C205 O251 125.7(4) . . ?
N206 C205 N204 124.8(4) . . ?
O251 C205 N204 109.6(4) . . ?
C205 N206 Cu 127.4(3) . . ?
C205 N206 H206 116.3 . . ?
Cu N206 H206 116.3 . . ?
C203 N231 H23A 120.0 . . ?
C203 N231 H23B 120.0 . . ?
H23A N231 H23B 120.0 . . ?
C205 O251 C252 117.5(3) . . ?
O251 C252 H25A 109.5 . . ?
O251 C252 H25B 109.5 . . ?
H25A C252 H25B 109.5 . . ?
O251 C252 H25C 109.5 . . ?
H25A C252 H25C 109.5 . . ?
H25B C252 H25C 109.5 . . ?
C14 N14 H14A 120.0 . . ?
C14 N14 H14B 120.0 . . ?
H14A N14 H14B 120.0 . . ?
N14 C14 N13 116.8(4) . . ?
N14 C14 C15 121.1(5) . . ?
N13 C14 C15 122.1(4) . . ?
C16 C15 C14 116.9(5) . . ?
C16 C15 H15 121.5 . . ?
C14 C15 H15 121.5 . . ?
N11 C16 C15 120.7(5) . . ?
N11 C16 H16 119.7 . . ?
C15 C16 H16 119.7 . . ?
C16 N11 C12 122.8(4) . . ?
C16 N11 H11 118.6 . . ?
C12 N11 H11 118.6 . . ?
O12 C12 N11 119.8(4) . . ?
O12 C12 N13 122.7(4) . . ?
N11 C12 N13 117.6(4) . . ?
C14 N13 C12 119.8(4) . . ?
C24 N24 H24A 120.0 . . ?
C24 N24 H24B 120.0 . . ?
H24A N24 H24B 120.0 . . ?
N24 C24 N23 117.3(4) . . ?
N24 C24 C25 120.0(4) . . ?
N23 C24 C25 122.7(4) . . ?
C26 C25 C24 117.0(4) . . ?
C26 C25 H25 121.5 . . ?
C24 C25 H25 121.5 . . ?
N21 C26 C25 120.7(4) . . ?
N21 C26 H26 119.7 . . ?
C25 C26 H26 119.7 . . ?
C26 N21 C22 121.4(4) . . ?
C26 N21 H21 119.3 . . ?
C22 N21 H21 119.3 . . ?
O22 C22 N23 121.8(4) . . ?
O22 C22 N21 118.3(4) . . ?
N23 C22 N21 119.8(4) . . ?
C24 N23 C22 118.3(4) . . ?
F12 B1 F11 110.3(5) . . ?
F12 B1 F14 109.8(5) . . ?
F11 B1 F14 108.7(4) . . ?
F12 B1 F13 108.6(4) . . ?
F11 B1 F13 110.6(5) . . ?
F14 B1 F13 108.8(5) . . ?
F21 B2 F22 108.8(4) . . ?
F21 B2 F24 110.1(5) . . ?
F22 B2 F24 110.8(5) . . ?
F21 B2 F23 109.3(5) . . ?
F22 B2 F23 109.0(4) . . ?
F24 B2 F23 108.7(4) . . ?

loop_
_geom_bond_atom_site_label_1
_geom_bond_atom_site_label_2
_geom_bond_distance
_geom_bond_site_symmetry_2
_geom_bond_publ_flag
Cu N102 1.946(3) . ?
Cu N206 1.947(3) . ?
Cu N106 1.947(4) . ?
Cu N202 1.954(4) . ?
C101 N102 1.464(5) . ?
C101 C201 1.522(6) . ?
C101 H10A 0.9900 . ?
C101 H10B 0.9900 . ?
N102 C103 1.292(5) . ?
C103 N131 1.332(5) . ?
C103 N104 1.385(5) . ?
N104 C105 1.368(5) . ?
N104 H104 0.8800 . ?
C105 N106 1.286(5) . ?
C105 O151 1.332(5) . ?
N106 H106 0.8800 . ?
N131 H13A 0.8800 . ?
N131 H13B 0.8800 . ?
O151 C152 1.450(5) . ?
C152 H15A 0.9800 . ?
C152 H15B 0.9800 . ?
C152 H15C 0.9800 . ?
C201 N202 1.473(5) . ?
C201 H20A 0.9900 . ?
C201 H20B 0.9900 . ?
N202 C203 1.288(6) . ?
C203 N231 1.348(5) . ?
C203 N204 1.393(5) . ?
N204 C205 1.357(5) . ?
N204 H204 0.8800 . ?
C205 N206 1.271(5) . ?
C205 O251 1.342(5) . ?
N206 H206 0.8800 . ?
N231 H23A 0.8800 . ?
N231 H23B 0.8800 . ?
O251 C252 1.432(5) . ?
C252 H25A 0.9800 . ?
C252 H25B 0.9800 . ?
C252 H25C 0.9800 . ?
N14 C14 1.340(6) . ?
N14 H14A 0.8800 . ?
N14 H14B 0.8800 . ?
C14 N13 1.344(5) . ?
C14 C15 1.404(6) . ?
C15 C16 1.348(7) . ?
C15 H15 0.9500 . ?
C16 N11 1.342(6) . ?
C16 H16 0.9500 . ?
N11 C12 1.368(6) . ?
N11 H11 0.8800 . ?
O12 C12 1.236(5) . ?
C12 N13 1.369(6) . ?
N24 C24 1.330(5) . ?
N24 H24A 0.8800 . ?
N24 H24B 0.8800 . ?
C24 N23 1.344(5) . ?
C24 C25 1.424(6) . ?
C25 C26 1.348(6) . ?
C25 H25 0.9500 . ?
C26 N21 1.348(5) . ?
C26 H26 0.9500 . ?
N21 C22 1.385(5) . ?
N21 H21 0.8800 . ?
O22 C22 1.252(5) . ?
C22 N23 1.357(5) . ?
B1 F12 1.362(7) . ?
B1 F11 1.367(7) . ?
B1 F14 1.375(7) . ?
B1 F13 1.390(6) . ?
B2 F21 1.365(6) . ?
B2 F22 1.366(7) . ?
B2 F24 1.386(6) . ?
B2 F23 1.405(7) . ?
